data_4029108
loop_
_publ_author_name
'Nakaike, Yumi'
'Nishiwaki, Nagatoshi'
'Ariga, Masahiro'
'Tobe, Yoshito'

_publ_section_title
;
 Synthesis of 4-Substituted 3,5-Dinitro-1,4-dihydropyridines by the
 Self-Condensation of \b-Formyl-\b-nitroenamine.
;
_journal_issue 5
_journal_name_full 'The Journal of organic chemistry'
_journal_page_first 2163
_journal_page_last 2169
_journal_paper_doi 10.1021/jo5000187
_journal_volume 79
_journal_year 2014
_chemical_formula_moiety 'C13 H19 N5 O6 '
_chemical_formula_sum 'C13 H19 N5 O6'
_chemical_formula_weight 341.33
_chemical_name_systematic
; 
 ? 
;
_space_group_IT_number 2
_symmetry_cell_setting triclinic
_symmetry_space_group_name_Hall '-P 1'
_symmetry_space_group_name_H-M 'P -1'
_atom_sites_solution_hydrogens geom
_atom_sites_solution_primary direct
_atom_sites_solution_secondary difmap
_audit_creation_method SHELXL-97
_cell_angle_alpha 87.508(8)
_cell_angle_beta 74.901(8)
_cell_angle_gamma 69.292(10)
_cell_formula_units_Z 2
_cell_length_a 8.125(3)
_cell_length_b 10.053(4)
_cell_length_c 10.461(4)
_cell_measurement_reflns_used 3214
_cell_measurement_temperature 293
_cell_measurement_theta_max 27.5
_cell_measurement_theta_min 3.0
_cell_volume 770.5(5)
_computing_structure_refinement 'SHELXL-97 (Sheldrick, 1997)'
_computing_structure_solution 'SHELXS-97 (Sheldrick, 1990)'
_diffrn_ambient_temperature 293(2)
_diffrn_detector_area_resol_mean 10.00
_diffrn_measured_fraction_theta_full 0.997
_diffrn_measured_fraction_theta_max 0.997
_diffrn_measurement_device_type 'Rigaku RAXIS-RAPID Imaging Plate'
_diffrn_radiation_monochromator graphite
_diffrn_radiation_source 'fine-focus sealed tube'
_diffrn_radiation_type MoK\a
_diffrn_radiation_wavelength 0.71075
_diffrn_reflns_av_R_equivalents 0.0422
_diffrn_reflns_av_sigmaI/netI 0.0347
_diffrn_reflns_limit_h_max 10
_diffrn_reflns_limit_h_min -10
_diffrn_reflns_limit_k_max 12
_diffrn_reflns_limit_k_min -13
_diffrn_reflns_limit_l_max 13
_diffrn_reflns_limit_l_min -13
_diffrn_reflns_number 12542
_diffrn_reflns_theta_full 27.48
_diffrn_reflns_theta_max 27.48
_diffrn_reflns_theta_min 3.04
_exptl_absorpt_coefficient_mu 0.118
_exptl_absorpt_correction_T_max 0.954
_exptl_absorpt_correction_T_min 0.850
_exptl_absorpt_correction_type multi-scan
_exptl_absorpt_process_details '(Higashi, 1995)'
_exptl_crystal_colour orange
_exptl_crystal_density_diffrn 1.471
_exptl_crystal_density_method 'not measured'
_exptl_crystal_description block
_exptl_crystal_F_000 360
_exptl_crystal_size_max 0.700
_exptl_crystal_size_mid 0.500
_exptl_crystal_size_min 0.400
_refine_diff_density_max 0.344
_refine_diff_density_min -0.290
_refine_diff_density_rms 0.054
_refine_ls_extinction_method none
_refine_ls_goodness_of_fit_ref 1.070
_refine_ls_hydrogen_treatment no
_refine_ls_matrix_type full
_refine_ls_number_parameters 217
_refine_ls_number_reflns 3533
_refine_ls_number_restraints 0
_refine_ls_restrained_S_all 1.070
_refine_ls_R_factor_all 0.0413
_refine_ls_R_factor_gt 0.0374
_refine_ls_shift/su_max 0.003
_refine_ls_shift/su_mean 0.000
_refine_ls_structure_factor_coef Fsqd
_refine_ls_weighting_details 'calc w=1/[\s^2^(Fo^2^)+(0.0565P)^2^+0.1785P] where P=(Fo^2^+2Fc^2^)/3'
_refine_ls_weighting_scheme calc
_refine_ls_wR_factor_gt 0.1021
_refine_ls_wR_factor_ref 0.1052
_reflns_number_gt 3189
_reflns_number_total 3533
_reflns_threshold_expression >2sigma(I)
_cod_data_source_file jo5000187_si_002.cif
_cod_data_source_block shelxl
_cod_original_cell_volume 770.6(5)
_cod_original_sg_symbol_H-M 'P -1         '
_cod_database_code 4029108

loop_
_symmetry_equiv_pos_as_xyz
'x, y, z'
'-x, -y, -z'

loop_
_atom_site_label
_atom_site_type_symbol
_atom_site_fract_x
_atom_site_fract_y
_atom_site_fract_z
_atom_site_U_iso_or_equiv
_atom_site_adp_type
_atom_site_occupancy
_atom_site_symmetry_multiplicity
_atom_site_calc_flag
O1 O 0.04446(12) 0.77947(11) 1.10829(9) 0.0347(2) Uani 1 1 d
O2 O 0.01793(10) 0.87326(9) 0.92087(8) 0.0258(2) Uani 1 1 d
O3 O 0.75327(12) 0.98228(10) 0.73666(9) 0.0289(2) Uani 1 1 d
O4 O 0.51546(12) 1.02445(9) 0.66184(8) 0.0277(2) Uani 1 1 d
O5 O 0.61016(11) 0.58866(8) 0.78981(8) 0.02423(19) Uani 1 1 d
O6 O 0.54507(11) 0.54624(9) 0.61010(9) 0.0288(2) Uani 1 1 d
N1 N 0.56144(12) 0.76366(9) 1.03616(9) 0.01823(19) Uani 1 1 d
N2 N 0.10878(12) 0.82162(10) 1.00106(10) 0.0220(2) Uani 1 1 d
N3 N 0.60725(13) 0.96858(10) 0.73994(9) 0.0203(2) Uani 1 1 d
N4 N 0.52092(12) 0.62881(10) 0.70611(9) 0.0197(2) Uani 1 1 d
N5 N 0.26948(13) 0.73331(10) 0.53684(9) 0.0213(2) Uani 1 1 d
C1 C 0.39144(14) 0.75971(11) 1.05395(10) 0.0190(2) Uani 1 1 d
C2 C 0.29378(13) 0.81314(11) 0.96600(10) 0.0178(2) Uani 1 1 d
C3 C 0.36532(13) 0.86372(11) 0.83245(10) 0.0166(2) Uani 1 1 d
C4 C 0.53652(13) 0.88536(10) 0.83972(10) 0.0166(2) Uani 1 1 d
C5 C 0.62833(14) 0.83286(11) 0.93137(10) 0.0174(2) Uani 1 1 d
C6 C 0.39103(14) 0.76454(11) 0.71835(10) 0.0180(2) Uani 1 1 d
C7 C 0.27504(15) 0.80540(11) 0.63584(10) 0.0194(2) Uani 1 1 d
C8 C 0.12305(17) 0.78190(12) 0.47038(11) 0.0246(2) Uani 1 1 d
C9 C -0.00295(16) 0.69788(12) 0.50499(12) 0.0250(2) Uani 1 1 d
C10 C -0.15926(17) 0.75636(14) 0.43998(12) 0.0301(3) Uani 1 1 d
C11 C 0.66782(15) 0.69679(12) 1.13088(11) 0.0203(2) Uani 1 1 d
C12 C 0.76301(16) 0.53777(12) 1.10296(11) 0.0229(2) Uani 1 1 d
C13 C 0.87095(17) 0.47383(13) 1.20366(12) 0.0279(3) Uani 1 1 d
H1 H 0.3399 0.7192 1.1303 0.023 Uiso 1 1 d
H2 H 0.2792 0.9538 0.8225 0.020 Uiso 1 1 d
H3 H 0.7423 0.8434 0.9229 0.021 Uiso 1 1 d
H4 H 0.1877 0.8988 0.6531 0.023 Uiso 1 1 d
H5 H 0.3661 0.6439 0.5071 0.025 Uiso 1 1 d
H6 H 0.1755 0.7721 0.3773 0.031 Uiso 1 1 d
H7 H 0.0545 0.8792 0.4963 0.031 Uiso 1 1 d
H8 H 0.0640 0.6013 0.4749 0.030 Uiso 1 1 d
H9 H -0.0511 0.7036 0.5984 0.030 Uiso 1 1 d
H10 H -0.2358 0.7016 0.4628 0.035 Uiso 1 1 d
H11 H -0.2272 0.8527 0.4705 0.035 Uiso 1 1 d
H12 H -0.1116 0.7511 0.3466 0.035 Uiso 1 1 d
H13 H 0.5882 0.7141 1.2176 0.025 Uiso 1 1 d
H14 H 0.7575 0.7387 1.1258 0.025 Uiso 1 1 d
H15 H 0.6747 0.4945 1.1079 0.028 Uiso 1 1 d
H16 H 0.8443 0.5190 1.0167 0.028 Uiso 1 1 d
H17 H 0.9308 0.3738 1.1842 0.033 Uiso 1 1 d
H18 H 0.7898 0.4898 1.2902 0.033 Uiso 1 1 d
H19 H 0.9584 0.5167 1.2000 0.033 Uiso 1 1 d

loop_
_atom_site_aniso_label
_atom_site_aniso_U_11
_atom_site_aniso_U_22
_atom_site_aniso_U_33
_atom_site_aniso_U_23
_atom_site_aniso_U_13
_atom_site_aniso_U_12
O1 0.0222(4) 0.0516(6) 0.0318(5) 0.0053(4) -0.0005(4) -0.0200(4)
O2 0.0161(4) 0.0307(5) 0.0318(4) -0.0059(3) -0.0092(3) -0.0068(3)
O3 0.0277(5) 0.0365(5) 0.0297(4) 0.0033(4) -0.0054(4) -0.0215(4)
O4 0.0326(5) 0.0253(4) 0.0261(4) 0.0064(3) -0.0112(3) -0.0093(3)
O5 0.0213(4) 0.0211(4) 0.0301(4) -0.0034(3) -0.0121(3) -0.0030(3)
O6 0.0257(4) 0.0262(4) 0.0313(5) -0.0157(3) -0.0078(3) -0.0030(3)
N1 0.0171(4) 0.0199(4) 0.0200(4) 0.0006(3) -0.0070(3) -0.0078(3)
N2 0.0150(4) 0.0256(5) 0.0253(5) -0.0062(4) -0.0026(4) -0.0081(3)
N3 0.0219(5) 0.0184(4) 0.0204(4) -0.0024(3) -0.0030(4) -0.0086(3)
N4 0.0164(4) 0.0197(5) 0.0224(4) -0.0055(3) -0.0041(3) -0.0059(3)
N5 0.0273(5) 0.0213(5) 0.0195(4) 0.0009(3) -0.0096(4) -0.0112(4)
C1 0.0180(5) 0.0206(5) 0.0190(5) -0.0025(4) -0.0024(4) -0.0089(4)
C2 0.0134(5) 0.0192(5) 0.0205(5) -0.0052(4) -0.0024(4) -0.0062(4)
C3 0.0150(5) 0.0154(5) 0.0192(5) -0.0029(4) -0.0052(4) -0.0043(4)
C4 0.0161(5) 0.0155(5) 0.0185(5) -0.0024(4) -0.0028(4) -0.0066(4)
C5 0.0146(5) 0.0169(5) 0.0211(5) -0.0037(4) -0.0030(4) -0.0067(4)
C6 0.0171(5) 0.0174(5) 0.0193(5) -0.0033(4) -0.0041(4) -0.0059(4)
C7 0.0227(5) 0.0177(5) 0.0200(5) 0.0008(4) -0.0061(4) -0.0095(4)
C8 0.0365(6) 0.0238(6) 0.0220(5) 0.0064(4) -0.0163(5) -0.0151(5)
C9 0.0235(6) 0.0249(6) 0.0274(6) 0.0050(4) -0.0087(4) -0.0086(4)
C10 0.0267(6) 0.0384(7) 0.0255(6) 0.0005(5) -0.0099(5) -0.0097(5)
C11 0.0214(5) 0.0221(5) 0.0211(5) 0.0010(4) -0.0102(4) -0.0090(4)
C12 0.0266(6) 0.0215(5) 0.0235(5) 0.0022(4) -0.0090(4) -0.0102(4)
C13 0.0337(6) 0.0236(6) 0.0287(6) 0.0064(4) -0.0138(5) -0.0096(5)

loop_
_atom_type_symbol
_atom_type_description
_atom_type_scat_dispersion_real
_atom_type_scat_dispersion_imag
_atom_type_scat_source
C C 0.0033 0.0016 'International Tables Vol C Tables 4.2.6.8 and 6.1.1.4'
H H 0.0000 0.0000 'International Tables Vol C Tables 4.2.6.8 and 6.1.1.4'
N N 0.0061 0.0033 'International Tables Vol C Tables 4.2.6.8 and 6.1.1.4'
O O 0.0106 0.0060 'International Tables Vol C Tables 4.2.6.8 and 6.1.1.4'

loop_
_geom_angle_atom_site_label_1
_geom_angle_atom_site_label_2
_geom_angle_atom_site_label_3
_geom_angle
C1 N1 C5 118.99(9)
C1 N1 C11 119.66(9)
C5 N1 C11 121.34(9)
O1 N2 O2 122.55(9)
O1 N2 C2 120.03(10)
O2 N2 C2 117.41(9)
O3 N3 O4 123.14(10)
O3 N3 C4 119.59(9)
O4 N3 C4 117.27(9)
O5 N4 O6 120.72(9)
O5 N4 C6 120.32(9)
O6 N4 C6 118.95(9)
C7 N5 C8 123.22(10)
C2 C1 N1 121.41(10)
C1 C2 N2 117.47(10)
C1 C2 C3 125.05(9)
N2 C2 C3 117.48(9)
C4 C3 C2 105.40(8)
C4 C3 C6 114.26(8)
C2 C3 C6 113.02(9)
C5 C4 N3 117.77(9)
C5 C4 C3 125.18(9)
N3 C4 C3 117.05(9)
C4 C5 N1 121.27(9)
C7 C6 N4 121.16(9)
C7 C6 C3 120.00(9)
N4 C6 C3 118.58(9)
N5 C7 C6 129.22(10)
N5 C8 C9 112.35(9)
C8 C9 C10 110.91(10)
N1 C11 C12 112.62(9)
C11 C12 C13 110.52(9)

loop_
_geom_bond_atom_site_label_1
_geom_bond_atom_site_label_2
_geom_bond_distance
O1 N2 1.2332(14)
O2 N2 1.2377(13)
O3 N3 1.2336(13)
O4 N3 1.2330(12)
O5 N4 1.2444(12)
O6 N4 1.2614(12)
N1 C1 1.3594(15)
N1 C5 1.3682(14)
N1 C11 1.4691(13)
N2 C2 1.4233(14)
N3 C4 1.4392(14)
N4 C6 1.3850(14)
N5 C7 1.3087(14)
N5 C8 1.4587(15)
C1 C2 1.3419(15)
C2 C3 1.5075(15)
C3 C4 1.5028(15)
C3 C6 1.5129(14)
C4 C5 1.3432(15)
C6 C7 1.3861(15)
C8 C9 1.5115(16)
C9 C10 1.5193(17)
C11 C12 1.5125(16)
C12 C13 1.5218(16)

loop_
_geom_torsion_atom_site_label_1
_geom_torsion_atom_site_label_2
_geom_torsion_atom_site_label_3
_geom_torsion_atom_site_label_4
_geom_torsion
C5 N1 C1 C2 4.81(15)
C11 N1 C1 C2 -176.56(9)
N1 C1 C2 N2 -171.84(9)
N1 C1 C2 C3 8.70(16)
O1 N2 C2 C1 -0.67(15)
O2 N2 C2 C1 178.75(9)
O1 N2 C2 C3 178.83(10)
O2 N2 C2 C3 -1.76(13)
C1 C2 C3 C4 -17.61(13)
N2 C2 C3 C4 162.94(9)
C1 C2 C3 C6 107.85(11)
N2 C2 C3 C6 -71.60(11)
O3 N3 C4 C5 4.13(14)
O4 N3 C4 C5 -175.13(9)
O3 N3 C4 C3 -175.64(9)
O4 N3 C4 C3 5.10(13)
C2 C3 C4 C5 16.32(13)
C6 C3 C4 C5 -108.36(12)
C2 C3 C4 N3 -163.93(8)
C6 C3 C4 N3 71.39(12)
N3 C4 C5 N1 174.10(9)
C3 C4 C5 N1 -6.16(16)
C1 N1 C5 C4 -6.06(15)
C11 N1 C5 C4 175.33(9)
O5 N4 C6 C7 -172.05(9)
O6 N4 C6 C7 6.89(16)
O5 N4 C6 C3 2.12(15)
O6 N4 C6 C3 -178.94(9)
C4 C3 C6 C7 -130.49(10)
C2 C3 C6 C7 108.98(11)
C4 C3 C6 N4 55.27(13)
C2 C3 C6 N4 -65.26(12)
C8 N5 C7 C6 170.77(11)
N4 C6 C7 N5 -2.47(18)
C3 C6 C7 N5 -176.56(10)
C7 N5 C8 C9 -106.93(12)
N5 C8 C9 C10 176.98(10)
C1 N1 C11 C12 81.90(12)
C5 N1 C11 C12 -99.51(11)
N1 C11 C12 C13 -179.97(9)
